data_1540376
loop_
_publ_author_name
'Berini, Christophe'
'Sebban, Muriel'
'Oulyadi, Hassan'
'Sanselme, Morgane'
'Levacher, Vincent'
'Bri\`ere, Jean-Fran\,cois'

_publ_section_title
;
 Organocatalyzed Multicomponent Synthesis of Isoxazolidin-5-ones.
;
_journal_issue 21
_journal_name_full 'Organic letters'
_journal_page_first 5408
_journal_page_last 5411
_journal_paper_doi 10.1021/acs.orglett.5b02755
_journal_volume 17
_journal_year 2015
_chemical_absolute_configuration rm
_chemical_compound_source 'synthesis as described'
_chemical_formula_moiety 'C16 H27 N1 O8'
_chemical_formula_sum 'C16 H27 N O8'
_chemical_formula_weight 361.39
_space_group_IT_number 4
_symmetry_cell_setting monoclinic
_symmetry_Int_Tables_number 4
_symmetry_space_group_name_Hall 'P 2yb'
_symmetry_space_group_name_H-M 'P 1 21 1'
_atom_sites_solution_hydrogens geom
_atom_sites_solution_primary direct
_atom_sites_solution_secondary difmap
_audit_conform_dict_location ftp://ftp.iucr.org/pub/cif_core.dic
_audit_conform_dict_name cif_core.dic
_audit_conform_dict_version 2.4
_audit_creation_date 2014-12-08T14:05:19-00:00
_audit_creation_method 'WinGX routine CIF_UPDATE'
_cell_angle_alpha 90
_cell_angle_beta 99.477(4)
_cell_angle_gamma 90
_cell_formula_units_Z 2
_cell_length_a 10.248(2)
_cell_length_b 9.553(2)
_cell_length_c 11.932(3)
_cell_measurement_reflns_used 0
_cell_measurement_temperature 293(2)
_cell_measurement_theta_max 0
_cell_measurement_theta_min 0
_cell_measurement_wavelength 0.71073
_cell_volume 1152.2(4)
_computing_cell_refinement 'SMART Bruker AXS'
_computing_data_collection 'SMART APEX'
_computing_data_reduction SAINT
_computing_molecular_graphics 'Ortep-3 for Windows (Farrugia, 1997)'
_computing_publication_material 'WinGX publication routines (Farrugia, 1999)'
_computing_structure_refinement 'SHELXL-97 (Sheldrick, 2008)'
_computing_structure_solution SHELXS97
_diffrn_ambient_temperature 293(2)
_diffrn_measured_fraction_theta_full 0.995
_diffrn_measured_fraction_theta_max 0.995
_diffrn_measurement_device_type 'SMART BRUKER'
_diffrn_measurement_method 'omega scan'
_diffrn_radiation_monochromator graphite
_diffrn_radiation_probe x-ray
_diffrn_radiation_source Mo
_diffrn_radiation_type MoK\a
_diffrn_radiation_wavelength 0.71073
_diffrn_reflns_av_R_equivalents 0.031
_diffrn_reflns_av_unetI/netI 0.0479
_diffrn_reflns_limit_h_max 12
_diffrn_reflns_limit_h_min -12
_diffrn_reflns_limit_k_max 11
_diffrn_reflns_limit_k_min -11
_diffrn_reflns_limit_l_max 14
_diffrn_reflns_limit_l_min -14
_diffrn_reflns_number 9270
_diffrn_reflns_theta_full 26.49
_diffrn_reflns_theta_max 26.49
_diffrn_reflns_theta_min 1.73
_exptl_absorpt_coefficient_mu 0.083
_exptl_absorpt_correction_type none
_exptl_crystal_colour colourless
_exptl_crystal_density_diffrn 1.042
_exptl_crystal_density_method 'not measured'
_exptl_crystal_description prism
_exptl_crystal_F_000 388
_exptl_crystal_size_max 0.2
_exptl_crystal_size_mid 0.1
_exptl_crystal_size_min 0.1
_refine_diff_density_max 0.203
_refine_diff_density_min -0.133
_refine_diff_density_rms 0.041
_refine_ls_abs_structure_details 'Flack H D (1983), Acta Cryst. A39, 876-881'
_refine_ls_abs_structure_Flack -0.6(12)
_refine_ls_extinction_method none
_refine_ls_goodness_of_fit_ref 0.956
_refine_ls_hydrogen_treatment constr
_refine_ls_matrix_type full
_refine_ls_number_parameters 233
_refine_ls_number_reflns 4622
_refine_ls_number_restraints 1
_refine_ls_restrained_S_all 0.955
_refine_ls_R_factor_all 0.0776
_refine_ls_R_factor_gt 0.0524
_refine_ls_shift/su_max 0
_refine_ls_shift/su_mean 0
_refine_ls_structure_factor_coef Fsqd
_refine_ls_weighting_details 'calc w=1/[\s^2^(Fo^2^)+(0.0666P)^2^+0.0000P] where P=(Fo^2^+2Fc^2^)/3'
_refine_ls_weighting_scheme calc
_refine_ls_wR_factor_gt 0.1165
_refine_ls_wR_factor_ref 0.1261
_reflns_number_gt 3012
_reflns_number_total 4622
_reflns_threshold_expression >2\s(I)
_cod_data_source_file ol5b02755_si_007.cif
_cod_data_source_block cb1163_sqd
_cod_depositor_comments 'Adding full bibliography for 1540374--1540379.cif.'
_cod_original_cell_volume 1152.3(5)
_cod_original_sg_symbol_H-M 'P 21'
_cod_database_code 1540376
_publcif_datablock.id {95aef9d9-a385-44b6-a975-afb9159ce41c}

loop_
_symmetry_equiv_pos_as_xyz
'x, y, z'
'-x, y+1/2, -z'

loop_
_atom_site_label
_atom_site_type_symbol
_atom_site_fract_x
_atom_site_fract_y
_atom_site_fract_z
_atom_site_U_iso_or_equiv
_atom_site_adp_type
_atom_site_occupancy
_atom_site_symmetry_multiplicity
_atom_site_calc_flag
_atom_site_refinement_flags
C1 C 0.2892(2) 0.8147(3) 0.9123(2) 0.0570(6) Uani 1 1 d .
C2 C 0.3946(2) 0.8118(3) 1.0201(2) 0.0643(7) Uani 1 1 d .
C3 C 0.2639(2) 0.9657(3) 1.1096(2) 0.0622(7) Uani 1 1 d .
H3A H 0.2664 1.0521 1.1526 0.075 Uiso 1 1 calc R
H3B H 0.2378 0.8907 1.1561 0.075 Uiso 1 1 calc R
C4 C 0.1661(2) 0.9784(2) 1.0031(2) 0.0520(6) Uani 1 1 d .
H4 H 0.1936 1.0546 0.9571 0.062 Uiso 1 1 calc R
C5 C 0.0245(2) 1.0055(2) 1.0216(2) 0.0520(6) Uani 1 1 d .
H5 H 0.0218 1.0864 1.0717 0.062 Uiso 1 1 calc R
C6 C -0.0703(2) 1.0261(3) 0.9126(2) 0.0606(7) Uani 1 1 d .
H6A H -0.1347 1.0979 0.9215 0.073 Uiso 1 1 calc R
H6B H -0.0232 1.0535 0.8519 0.073 Uiso 1 1 calc R
C7 C -0.1361(3) 0.8888(3) 0.8873(3) 0.0694(7) Uani 1 1 d .
C8 C -0.0629(3) 0.8639(3) 1.1739(2) 0.0610(6) Uani 1 1 d .
C9 C 0.0239(4) 0.9348(4) 1.3668(3) 0.0895(9) Uani 1 1 d .
C10 C 0.1113(5) 1.0595(6) 1.4092(3) 0.1368(17) Uani 1 1 d .
H10A H 0.0632 1.1448 1.39 0.205 Uiso 1 1 calc R
H10B H 0.1891 1.0587 1.3742 0.205 Uiso 1 1 calc R
H10C H 0.1365 1.0536 1.4902 0.205 Uiso 1 1 calc R
C11 C 0.0953(4) 0.7939(5) 1.3958(3) 0.1299(16) Uani 1 1 d .
H11A H 0.1688 0.7865 1.3555 0.195 Uiso 1 1 calc R
H11B H 0.0348 0.7183 1.3739 0.195 Uiso 1 1 calc R
H11C H 0.1269 0.7892 1.4761 0.195 Uiso 1 1 calc R
C12 C -0.1035(4) 0.9424(6) 1.4127(3) 0.1255(14) Uani 1 1 d .
H12A H -0.1591 0.8651 1.384 0.188 Uiso 1 1 calc R
H12B H -0.1477 1.0287 1.3894 0.188 Uiso 1 1 calc R
H12C H -0.0855 0.9381 1.4942 0.188 Uiso 1 1 calc R
C13 C 0.5351(2) 0.7991(4) 0.9948(3) 0.0858(9) Uani 1 1 d .
H13A H 0.5964 0.7967 1.0649 0.129 Uiso 1 1 calc R
H13B H 0.5544 0.8782 0.9506 0.129 Uiso 1 1 calc R
H13C H 0.543 0.7146 0.9529 0.129 Uiso 1 1 calc R
C14 C 0.2711(3) 0.6741(3) 0.8538(3) 0.0785(9) Uani 1 1 d .
H14A H 0.3495 0.6508 0.8235 0.118 Uiso 1 1 calc R
H14B H 0.1969 0.6782 0.7932 0.118 Uiso 1 1 calc R
H14C H 0.2553 0.6039 0.9077 0.118 Uiso 1 1 calc R
C15 C 0.2462(3) 0.9475(4) 0.7401(2) 0.0916(10) Uani 1 1 d .
H15A H 0.1558 0.9418 0.7516 0.137 Uiso 1 1 calc R
H15B H 0.2616 0.8798 0.6843 0.137 Uiso 1 1 calc R
H15C H 0.2636 1.0397 0.7141 0.137 Uiso 1 1 calc R
C16 C 0.4353(4) 0.6710(4) 1.1881(3) 0.1068(12) Uani 1 1 d .
H16A H 0.4581 0.758 1.2267 0.16 Uiso 1 1 calc R
H16B H 0.5145 0.6231 1.1771 0.16 Uiso 1 1 calc R
H16C H 0.3867 0.6138 1.233 0.16 Uiso 1 1 calc R
N1 N -0.03174(19) 0.8810(2) 1.06974(18) 0.0569(5) Uani 1 1 d .
O1 O 0.16365(14) 0.85029(15) 0.94010(14) 0.0538(4) Uani 1 1 d .
O2 O 0.39115(15) 0.93713(19) 1.08277(15) 0.0665(5) Uani 1 1 d .
O3 O -0.11770(16) 0.80871(19) 0.98374(16) 0.0651(5) Uani 1 1 d .
O4 O -0.1991(3) 0.8437(3) 0.8045(2) 0.1128(9) Uani 1 1 d .
O5 O -0.1366(2) 0.7747(2) 1.19770(18) 0.0890(7) Uani 1 1 d .
O6 O 0.00625(18) 0.9547(2) 1.24489(15) 0.0687(5) Uani 1 1 d .
O7 O 0.35680(17) 0.6976(2) 1.08202(17) 0.0724(5) Uani 1 1 d .
O8 O 0.33116(17) 0.9199(2) 0.84396(16) 0.0716(5) Uani 1 1 d .

loop_
_atom_site_aniso_label
_atom_site_aniso_U_11
_atom_site_aniso_U_22
_atom_site_aniso_U_33
_atom_site_aniso_U_23
_atom_site_aniso_U_13
_atom_site_aniso_U_12
C1 0.0406(13) 0.0523(15) 0.0809(16) -0.0040(14) 0.0185(12) -0.0016(12)
C2 0.0486(14) 0.0437(15) 0.102(2) -0.0059(16) 0.0149(14) 0.0027(13)
C3 0.0519(14) 0.0533(16) 0.0800(17) -0.0173(14) 0.0069(12) 0.0005(12)
C4 0.0444(13) 0.0407(14) 0.0718(15) -0.0053(11) 0.0125(11) -0.0004(10)
C5 0.0453(13) 0.0384(13) 0.0742(16) 0.0005(11) 0.0154(12) 0.0047(10)
C6 0.0458(14) 0.0518(15) 0.0847(17) 0.0077(14) 0.0118(12) 0.0090(12)
C7 0.0551(15) 0.0670(19) 0.085(2) 0.0008(17) 0.0072(14) 0.0047(14)
C8 0.0517(14) 0.0489(15) 0.0840(18) 0.0098(14) 0.0160(13) 0.0058(13)
C9 0.107(2) 0.088(2) 0.075(2) 0.0051(18) 0.0188(17) 0.009(2)
C10 0.190(5) 0.139(4) 0.077(2) -0.015(2) 0.007(3) -0.039(4)
C11 0.149(4) 0.129(4) 0.107(3) 0.030(3) 0.006(3) 0.052(3)
C12 0.143(3) 0.139(3) 0.108(3) 0.008(3) 0.060(2) 0.026(3)
C13 0.0459(15) 0.078(2) 0.136(3) -0.011(2) 0.0213(16) 0.0011(15)
C14 0.0641(16) 0.067(2) 0.108(2) -0.0343(17) 0.0247(16) -0.0040(14)
C15 0.095(2) 0.106(3) 0.0747(19) 0.001(2) 0.0165(17) 0.000(2)
C16 0.101(3) 0.088(3) 0.122(3) 0.020(2) -0.010(2) 0.015(2)
N1 0.0575(12) 0.0434(11) 0.0718(13) -0.0001(11) 0.0164(10) -0.0072(10)
O1 0.0381(8) 0.0474(10) 0.0762(10) -0.0124(8) 0.0103(7) 0.0000(7)
O2 0.0433(9) 0.0547(10) 0.0992(13) -0.0111(10) 0.0052(8) -0.0008(8)
O3 0.0585(10) 0.0462(9) 0.0905(13) -0.0108(10) 0.0123(9) -0.0079(9)
O4 0.1172(19) 0.110(2) 0.0988(15) -0.0113(15) -0.0193(15) -0.0327(15)
O5 0.0932(14) 0.0758(15) 0.1040(15) 0.0121(11) 0.0339(12) -0.0239(12)
O6 0.0742(11) 0.0608(12) 0.0715(11) 0.0024(10) 0.0131(9) -0.0018(10)
O7 0.0640(11) 0.0560(11) 0.0950(14) 0.0040(10) 0.0065(10) 0.0058(9)
O8 0.0580(10) 0.0749(13) 0.0855(13) -0.0027(10) 0.0229(9) -0.0068(9)

loop_
_atom_type_symbol
_atom_type_description
_atom_type_scat_dispersion_real
_atom_type_scat_dispersion_imag
_atom_type_scat_source
C C 0.0033 0.0016 'International Tables Vol C Tables 4.2.6.8 and 6.1.1.4'
H H 0 0 'International Tables Vol C Tables 4.2.6.8 and 6.1.1.4'
N N 0.0061 0.0033 'International Tables Vol C Tables 4.2.6.8 and 6.1.1.4'
O O 0.0106 0.006 'International Tables Vol C Tables 4.2.6.8 and 6.1.1.4'

loop_
_geom_angle_atom_site_label_1
_geom_angle_atom_site_label_2
_geom_angle_atom_site_label_3
_geom_angle
O8 C1 O1 109.84(19)
O8 C1 C14 113.2(2)
O1 C1 C14 105.85(19)
O8 C1 C2 104.95(19)
O1 C1 C2 110.32(19)
C14 C1 C2 112.7(2)
O7 C2 O2 110.2(2)
O7 C2 C13 113.2(2)
O2 C2 C13 106.2(2)
O7 C2 C1 103.7(2)
O2 C2 C1 110.6(2)
C13 C2 C1 113.1(2)
O2 C3 C4 109.71(19)
O2 C3 H3A 109.7
C4 C3 H3A 109.7
O2 C3 H3B 109.7
C4 C3 H3B 109.7
H3A C3 H3B 108.2
O1 C4 C3 109.21(18)
O1 C4 C5 106.66(18)
C3 C4 C5 114.38(19)
O1 C4 H4 108.8
C3 C4 H4 108.8
C5 C4 H4 108.8
N1 C5 C6 101.75(18)
N1 C5 C4 111.12(18)
C6 C5 C4 113.04(19)
N1 C5 H5 110.2
C6 C5 H5 110.2
C4 C5 H5 110.2
C7 C6 C5 105.6(2)
C7 C6 H6A 110.6
C5 C6 H6A 110.6
C7 C6 H6B 110.6
C5 C6 H6B 110.6
H6A C6 H6B 108.8
O4 C7 O3 119.0(3)
O4 C7 C6 131.8(3)
O3 C7 C6 109.2(2)
O5 C8 O6 126.8(3)
O5 C8 N1 124.0(3)
O6 C8 N1 109.0(2)
O6 C9 C12 112.8(3)
O6 C9 C10 101.5(3)
C12 C9 C10 109.9(4)
O6 C9 C11 108.4(3)
C12 C9 C11 111.7(3)
C10 C9 C11 112.1(3)
C9 C10 H10A 109.5
C9 C10 H10B 109.5
H10A C10 H10B 109.5
C9 C10 H10C 109.5
H10A C10 H10C 109.5
H10B C10 H10C 109.5
C9 C11 H11A 109.5
C9 C11 H11B 109.5
H11A C11 H11B 109.5
C9 C11 H11C 109.5
H11A C11 H11C 109.5
H11B C11 H11C 109.5
C9 C12 H12A 109.5
C9 C12 H12B 109.5
H12A C12 H12B 109.5
C9 C12 H12C 109.5
H12A C12 H12C 109.5
H12B C12 H12C 109.5
C2 C13 H13A 109.5
C2 C13 H13B 109.5
H13A C13 H13B 109.5
C2 C13 H13C 109.5
H13A C13 H13C 109.5
H13B C13 H13C 109.5
C1 C14 H14A 109.5
C1 C14 H14B 109.5
H14A C14 H14B 109.5
C1 C14 H14C 109.5
H14A C14 H14C 109.5
H14B C14 H14C 109.5
O8 C15 H15A 109.5
O8 C15 H15B 109.5
H15A C15 H15B 109.5
O8 C15 H15C 109.5
H15A C15 H15C 109.5
H15B C15 H15C 109.5
O7 C16 H16A 109.5
O7 C16 H16B 109.5
H16A C16 H16B 109.5
O7 C16 H16C 109.5
H16A C16 H16C 109.5
H16B C16 H16C 109.5
C8 N1 O3 113.34(19)
C8 N1 C5 128.7(2)
O3 N1 C5 110.27(18)
C1 O1 C4 112.84(16)
C2 O2 C3 112.68(18)
C7 O3 N1 108.6(2)
C8 O6 C9 121.2(2)
C16 O7 C2 116.6(2)
C1 O8 C15 116.0(2)

loop_
_geom_bond_atom_site_label_1
_geom_bond_atom_site_label_2
_geom_bond_distance
C1 O8 1.406(3)
C1 O1 1.422(3)
C1 C14 1.511(4)
C1 C2 1.537(3)
C2 O7 1.407(3)
C2 O2 1.415(3)
C2 C13 1.524(4)
C3 O2 1.420(3)
C3 C4 1.489(3)
C3 H3A 0.97
C3 H3B 0.97
C4 O1 1.434(3)
C4 C5 1.525(3)
C4 H4 0.98
C5 N1 1.478(3)
C5 C6 1.502(3)
C5 H5 0.98
C6 C7 1.483(4)
C6 H6A 0.97
C6 H6B 0.97
C7 O4 1.170(3)
C7 O3 1.369(3)
C8 O5 1.203(3)
C8 O6 1.333(3)
C8 N1 1.343(3)
C9 O6 1.449(3)
C9 C12 1.499(5)
C9 C10 1.526(6)
C9 C11 1.544(5)
C10 H10A 0.96
C10 H10B 0.96
C10 H10C 0.96
C11 H11A 0.96
C11 H11B 0.96
C11 H11C 0.96
C12 H12A 0.96
C12 H12B 0.96
C12 H12C 0.96
C13 H13A 0.96
C13 H13B 0.96
C13 H13C 0.96
C14 H14A 0.96
C14 H14B 0.96
C14 H14C 0.96
C15 O8 1.417(3)
C15 H15A 0.96
C15 H15B 0.96
C15 H15C 0.96
C16 O7 1.407(4)
C16 H16A 0.96
C16 H16B 0.96
C16 H16C 0.96
N1 O3 1.417(3)

loop_
_geom_torsion_atom_site_label_1
_geom_torsion_atom_site_label_2
_geom_torsion_atom_site_label_3
_geom_torsion_atom_site_label_4
_geom_torsion
O8 C1 C2 O7 -174.84(19)
O1 C1 C2 O7 66.9(2)
C14 C1 C2 O7 -51.2(2)
O8 C1 C2 O2 67.1(2)
O1 C1 C2 O2 -51.2(3)
C14 C1 C2 O2 -169.3(2)
O8 C1 C2 C13 -51.9(3)
O1 C1 C2 C13 -170.1(2)
C14 C1 C2 C13 71.8(3)
O2 C3 C4 O1 59.1(3)
O2 C3 C4 C5 178.6(2)
O1 C4 C5 N1 51.2(2)
C3 C4 C5 N1 -69.7(3)
O1 C4 C5 C6 -62.5(2)
C3 C4 C5 C6 176.7(2)
N1 C5 C6 C7 -21.0(2)
C4 C5 C6 C7 98.2(2)
C5 C6 C7 O4 -164.6(3)
C5 C6 C7 O3 17.3(3)
O5 C8 N1 O3 15.0(3)
O6 C8 N1 O3 -168.58(18)
O5 C8 N1 C5 161.0(2)
O6 C8 N1 C5 -22.6(3)
C6 C5 N1 C8 -128.1(2)
C4 C5 N1 C8 111.3(3)
C6 C5 N1 O3 18.7(2)
C4 C5 N1 O3 -101.8(2)
O8 C1 O1 C4 -61.1(2)
C14 C1 O1 C4 176.3(2)
C2 C1 O1 C4 54.1(2)
C3 C4 O1 C1 -58.4(2)
C5 C4 O1 C1 177.50(19)
O7 C2 O2 C3 -59.1(3)
C13 C2 O2 C3 178.1(2)
C1 C2 O2 C3 55.0(3)
C4 C3 O2 C2 -59.5(3)
O4 C7 O3 N1 176.1(2)
C6 C7 O3 N1 -5.5(3)
C8 N1 O3 C7 143.4(2)
C5 N1 O3 C7 -8.9(2)
O5 C8 O6 C9 14.8(4)
N1 C8 O6 C9 -161.5(2)
C12 C9 O6 C8 -64.3(4)
C10 C9 O6 C8 178.1(3)
C11 C9 O6 C8 60.0(4)
O2 C2 O7 C16 -60.2(3)
C13 C2 O7 C16 58.4(3)
C1 C2 O7 C16 -178.6(2)
O1 C1 O8 C15 -58.8(3)
C14 C1 O8 C15 59.3(3)
C2 C1 O8 C15 -177.4(2)

loop_
_publcif_info_datablock.id
_publcif_info_datablock.publ_exptl
_publcif_info_datablock.publ_geom
_publcif_info_datablock.structure
{95aef9d9-a385-44b6-a975-afb9159ce41c} y y y
